data_7711513
loop_
_publ_author_name
'Casciotti, Martina'
'Romo, Guillermo'
'Alvarez, Maria'
'Molina, Francisco'
'Mu\~noz-Molina, Jos\'e M'
'Belderrain, Tom\'as R. R.'
'Rodriguez, Laura'

_publ_section_title
;
 Gold(I) Complexes Bearing a PNP-Type Pincer Ligand: Photophysi-cal
 Properties and Catalytic Investigations
;
_journal_name_full 'Dalton Transactions'
_journal_paper_doi 10.1039/D2DT02429B
_journal_year 2022
_chemical_formula_moiety 'C31 H27 Au2 Cl2 N P2, 0.5(C H2 Cl2)'
_chemical_formula_sum 'C31.5 H28 Au2 Cl3 N P2'
_chemical_formula_weight 982.77
_chemical_properties_physical 'air-sensitive, moisture-sensitive'
_space_group_crystal_system triclinic
_space_group_IT_number 2
_space_group_name_Hall '-P 1'
_space_group_name_H-M_alt 'P -1'
_atom_sites_solution_hydrogens geom
_atom_sites_solution_primary dual
_audit_creation_date 2017-05-04
_audit_creation_method
; 
Olex2 1.2 
(compiled 2017.03.28 svn.r3405 for OlexSys, GUI svn.r5335) 
;
_audit_update_record
;
2022-04-25 deposited with the CCDC.	2022-10-17 downloaded from the CCDC.
;
_cell_angle_alpha 90.049(2)
_cell_angle_beta 95.592(2)
_cell_angle_gamma 107.456(2)
_cell_formula_units_Z 2
_cell_length_a 8.9762(4)
_cell_length_b 12.4423(5)
_cell_length_c 14.4881(7)
_cell_measurement_reflns_used 9934
_cell_measurement_temperature 100
_cell_measurement_theta_max 33.20
_cell_measurement_theta_min 2.39
_cell_volume 1535.46(12)
_computing_cell_refinement 'Bruker Apex3, 2016'
_computing_data_collection 'Bruker Apex3, 2016'
_computing_data_reduction 'SAINT v8.35A (Bruker, 2016)'
_computing_molecular_graphics 'Olex2 (Dolomanov et al., 2009)'
_computing_publication_material 'Olex2 (Dolomanov et al., 2009)'
_computing_structure_refinement 'XL (Sheldrick, 2014)'
_computing_structure_solution 'XT (Sheldrick, 2015)'
_diffrn_ambient_temperature 100.0
_diffrn_measured_fraction_theta_full 0.999
_diffrn_measured_fraction_theta_max 1.000
_diffrn_measurement_device 'Bruker D8 Quest'
_diffrn_measurement_device_type 'D8_Quest_Mo Huelva'
_diffrn_measurement_method '\f and \w scans'
_diffrn_radiation_monochromator multilayer
_diffrn_radiation_probe x-ray
_diffrn_radiation_type MoK\a
_diffrn_radiation_wavelength 0.71073
_diffrn_reflns_av_R_equivalents 0.0721
_diffrn_reflns_av_unetI/netI 0.0237
_diffrn_reflns_Laue_measured_fraction_full 0.999
_diffrn_reflns_Laue_measured_fraction_max 1.000
_diffrn_reflns_limit_h_max 12
_diffrn_reflns_limit_h_min -12
_diffrn_reflns_limit_k_max 17
_diffrn_reflns_limit_k_min -17
_diffrn_reflns_limit_l_max 20
_diffrn_reflns_limit_l_min -20
_diffrn_reflns_number 148921
_diffrn_reflns_point_group_measured_fraction_full 0.999
_diffrn_reflns_point_group_measured_fraction_max 1.000
_diffrn_reflns_theta_full 25.242
_diffrn_reflns_theta_max 30.034
_diffrn_reflns_theta_min 2.258
_diffrn_source 'microfocus sealed x-ray tube'
_diffrn_source_type 'Incoatec I/mS high brilliance'
_diffrn_standards_number 0
_exptl_absorpt_coefficient_mu 9.932
_exptl_absorpt_correction_T_max 0.7465
_exptl_absorpt_correction_T_min 0.5249
_exptl_absorpt_correction_type multi-scan
_exptl_absorpt_process_details
;
SADABS-2014/5 (Bruker,2014/5) was used for absorption correction. 
wR2(int) was 0.1031 before and 0.0754 after correction. 
The Ratio of minimum to maximum transmission is 0.7031. 
The \l/2 correction factor is Not present.
;
_exptl_crystal_colour colourless
_exptl_crystal_colour_primary colourless
_exptl_crystal_density_diffrn 2.126
_exptl_crystal_description prism
_exptl_crystal_F_000 926
_exptl_crystal_recrystallization_method 'From a mixture of DCM and diethyl ether by saturate solution at r.t.'
_exptl_crystal_size_max 0.13
_exptl_crystal_size_mid 0.105
_exptl_crystal_size_min 0.085
_refine_diff_density_max 0.717
_refine_diff_density_min -0.953
_refine_diff_density_rms 0.124
_refine_ls_extinction_method none
_refine_ls_goodness_of_fit_ref 1.094
_refine_ls_hydrogen_treatment constr
_refine_ls_matrix_type full
_refine_ls_number_parameters 370
_refine_ls_number_reflns 8988
_refine_ls_number_restraints 24
_refine_ls_restrained_S_all 1.094
_refine_ls_R_factor_all 0.0239
_refine_ls_R_factor_gt 0.0177
_refine_ls_shift/su_max 0.002
_refine_ls_shift/su_mean 0.000
_refine_ls_structure_factor_coef Fsqd
_refine_ls_weighting_details 'w=1/[\s^2^(Fo^2^)+(0.0090P)^2^+1.4440P] where P=(Fo^2^+2Fc^2^)/3'
_refine_ls_weighting_scheme calc
_refine_ls_wR_factor_gt 0.0355
_refine_ls_wR_factor_ref 0.0369
_reflns_Friedel_coverage 0.000
_reflns_number_gt 7972
_reflns_number_total 8988
_reflns_threshold_expression 'I > 2\s(I)'
_cod_data_source_file d2dt02429b2.cif
_cod_data_source_block Complex_Fig1
_cod_original_formula_sum 'C31.50 H28 Au2 Cl3 N P2'
_cod_database_code 7711513
_shelx_shelxl_version_number 2014/7
_shelx_space_group_comment
; 
The symmetry employed for this shelxl refinement is uniquely defined 
by the following loop, which should always be used as a source of 
symmetry information in preference to the above space-group names. 
They are only intended as comments. 
;
_shelx_estimated_absorpt_t_max 0.486
_shelx_estimated_absorpt_t_min 0.358
_olex2_refinement_description
; 
1. Fixed Uiso 
 At 1.2 times of: 
  All C(H) groups, All C(H,H) groups 
2. Restrained distances 
 Cl3-C32 = Cl4-C32 
 1.771 with sigma of 0.01 
 Cl3-Cl4 
 2.916 with sigma of 0.03 
3. Uiso/Uaniso restraints and constraints 
Cl3 \\sim Cl4 \\sim C32: within 2A with sigma of 0.04 and sigma for terminal 
atoms of 0.08 
4. Rigid body (RIGU) restrains 
 Cl3, Cl4, C32 
 with sigma for 1-2 distances of 0.004 and sigma for 1-3 distances of 0.004 
5. Others 
 Fixed Sof: Cl3(0.5) Cl4(0.5) C32(0.5) H32A(0.5) H32B(0.5) 
6.a Secondary CH2 refined with riding coordinates: 
 C6(H6A,H6B), C19(H19A,H19B), C32(H32A,H32B) 
6.b Aromatic/amide H refined with riding coordinates: 
 C2(H2), C3(H3), C4(H4), C8(H8), C9(H9), C10(H10), C11(H11), C12(H12), 
 C14(H14), C15(H15), C16(H16), C17(H17), C18(H18), C20(H20), C21(H21), 
 C22(H22), C23(H23), C24(H24), C27(H27), C28(H28), C29(H29), 
 C30(H30), C31(H31) 
;
_olex2_exptl_crystal_mounting_method 'Mounted on a 150 micro/m MITIGEN holder in perfluoroether '
_olex2_submission_special_instructions 'No special instructions were received'

loop_
_space_group_symop_operation_xyz
'x, y, z'
'-x, -y, -z'

loop_
_atom_site_label
_atom_site_type_symbol
_atom_site_fract_x
_atom_site_fract_y
_atom_site_fract_z
_atom_site_U_iso_or_equiv
_atom_site_adp_type
_atom_site_occupancy
_atom_site_site_symmetry_order
_atom_site_calc_flag
_atom_site_refinement_flags_posn
_atom_site_refinement_flags_adp
_atom_site_refinement_flags_occupancy
_atom_site_disorder_assembly
_atom_site_disorder_group
Au1 Au 0.63954(2) 0.79110(2) 0.16960(2) 0.01141(2) Uani 1 1 d . . . . .
Au2 Au 0.74385(2) 0.58998(2) 0.28969(2) 0.01113(2) Uani 1 1 d . . . . .
Cl1 Cl 0.78475(7) 0.71648(5) 0.07937(4) 0.01520(11) Uani 1 1 d . . . . .
Cl2 Cl 0.92446(7) 0.74740(5) 0.36213(4) 0.01530(11) Uani 1 1 d . . . . .
P1 P 0.48308(7) 0.85818(5) 0.24883(4) 0.01084(11) Uani 1 1 d . . . . .
P2 P 0.57651(7) 0.43263(5) 0.22260(4) 0.01108(11) Uani 1 1 d . . . . .
N1 N 0.3789(2) 0.59059(16) 0.21322(14) 0.0116(4) Uani 1 1 d . . . . .
C1 C 0.3281(3) 0.50565(19) 0.14970(16) 0.0119(4) Uani 1 1 d . . . . .
C2 C 0.1731(3) 0.4691(2) 0.10966(18) 0.0171(5) Uani 1 1 d . . . . .
H2 H 0.1392 0.4077 0.0658 0.021 Uiso 1 1 calc R . . . .
C3 C 0.0693(3) 0.5242(2) 0.1352(2) 0.0221(6) Uani 1 1 d . . . . .
H3 H -0.0369 0.5012 0.1088 0.027 Uiso 1 1 calc R . . . .
C4 C 0.1223(3) 0.6133(2) 0.19989(18) 0.0185(5) Uani 1 1 d . . . . .
H4 H 0.0535 0.6528 0.2179 0.022 Uiso 1 1 calc R . . . .
C5 C 0.2777(3) 0.64342(19) 0.23768(16) 0.0128(4) Uani 1 1 d . . . . .
C6 C 0.3490(3) 0.74204(19) 0.30541(16) 0.0135(4) Uani 1 1 d . . . . .
H6A H 0.4070 0.7183 0.3593 0.016 Uiso 1 1 calc R . . . .
H6B H 0.2646 0.7677 0.3284 0.016 Uiso 1 1 calc R . . . .
C7 C 0.3613(3) 0.92564(19) 0.17770(16) 0.0121(4) Uani 1 1 d . . . . .
C8 C 0.2023(3) 0.9076(2) 0.18694(17) 0.0154(5) Uani 1 1 d . . . . .
H8 H 0.1515 0.8551 0.2301 0.018 Uiso 1 1 calc R . . . .
C9 C 0.1183(3) 0.9664(2) 0.13278(18) 0.0170(5) Uani 1 1 d . . . . .
H9 H 0.0100 0.9536 0.1389 0.020 Uiso 1 1 calc R . . . .
C10 C 0.1914(3) 1.0435(2) 0.07006(18) 0.0178(5) Uani 1 1 d . . . . .
H10 H 0.1336 1.0834 0.0332 0.021 Uiso 1 1 calc R . . . .
C11 C 0.3505(3) 1.0622(2) 0.06128(17) 0.0168(5) Uani 1 1 d . . . . .
H11 H 0.4012 1.1155 0.0187 0.020 Uiso 1 1 calc R . . . .
C12 C 0.4347(3) 1.0035(2) 0.11442(17) 0.0151(5) Uani 1 1 d . . . . .
H12 H 0.5429 1.0163 0.1078 0.018 Uiso 1 1 calc R . . . .
C13 C 0.5808(3) 0.96258(19) 0.33978(16) 0.0120(4) Uani 1 1 d . . . . .
C14 C 0.5111(3) 1.0416(2) 0.36763(17) 0.0160(5) Uani 1 1 d . . . . .
H14 H 0.4093 1.0392 0.3406 0.019 Uiso 1 1 calc R . . . .
C15 C 0.5898(3) 1.1237(2) 0.43469(18) 0.0182(5) Uani 1 1 d . . . . .
H15 H 0.5422 1.1778 0.4532 0.022 Uiso 1 1 calc R . . . .
C16 C 0.7373(3) 1.1272(2) 0.47480(17) 0.0183(5) Uani 1 1 d . . . . .
H16 H 0.7921 1.1846 0.5198 0.022 Uiso 1 1 calc R . . . .
C17 C 0.8049(3) 1.0470(2) 0.44930(19) 0.0212(5) Uani 1 1 d . . . . .
H17 H 0.9046 1.0478 0.4787 0.025 Uiso 1 1 calc R . . . .
C18 C 0.7286(3) 0.9650(2) 0.38091(18) 0.0184(5) Uani 1 1 d . . . . .
H18 H 0.7768 0.9112 0.3625 0.022 Uiso 1 1 calc R . . . .
C19 C 0.4492(3) 0.4545(2) 0.12241(16) 0.0124(4) Uani 1 1 d . . . . .
H19A H 0.5144 0.5045 0.0790 0.015 Uiso 1 1 calc R . . . .
H19B H 0.3960 0.3812 0.0895 0.015 Uiso 1 1 calc R . . . .
C20 C 0.3323(2) 0.24892(18) 0.27056(16) 0.0096(4) Uani 1 1 d . . . . .
H20 H 0.3306 0.2210 0.2093 0.012 Uiso 1 1 calc R . . . .
C21 C 0.2260(3) 0.1869(2) 0.32651(19) 0.0185(5) Uani 1 1 d . . . . .
H21 H 0.1533 0.1168 0.3048 0.022 Uiso 1 1 calc R . . . .
C22 C 0.2264(3) 0.2280(2) 0.41517(19) 0.0207(5) Uani 1 1 d . . . . .
H22 H 0.1527 0.1865 0.4547 0.025 Uiso 1 1 calc R . . . .
C23 C 0.3338(3) 0.3294(2) 0.44669(19) 0.0221(6) Uani 1 1 d . . . . .
H23 H 0.3341 0.3572 0.5078 0.027 Uiso 1 1 calc R . . . .
C24 C 0.4411(3) 0.3906(2) 0.38886(17) 0.0179(5) Uani 1 1 d . . . . .
H24 H 0.5146 0.4605 0.4104 0.021 Uiso 1 1 calc R . . . .
C25 C 0.4414(3) 0.3498(2) 0.29915(16) 0.0123(4) Uani 1 1 d . . . . .
C26 C 0.6752(3) 0.3390(2) 0.17776(17) 0.0139(5) Uani 1 1 d . . . . .
C27 C 0.7574(3) 0.2878(2) 0.2418(2) 0.0225(6) Uani 1 1 d . . . . .
H27 H 0.7553 0.2995 0.3064 0.027 Uiso 1 1 calc R . . . .
C28 C 0.8419(3) 0.2202(3) 0.2116(2) 0.0277(6) Uani 1 1 d . . . . .
H28 H 0.8964 0.1850 0.2555 0.033 Uiso 1 1 calc R . . . .
C29 C 0.8467(3) 0.2039(2) 0.1175(2) 0.0271(6) Uani 1 1 d . . . . .
H29 H 0.9057 0.1583 0.0969 0.032 Uiso 1 1 calc R . . . .
C30 C 0.7660(3) 0.2536(2) 0.0534(2) 0.0238(6) Uani 1 1 d . . . . .
H30 H 0.7695 0.2420 -0.0111 0.029 Uiso 1 1 calc R . . . .
C31 C 0.6799(3) 0.3205(2) 0.08316(18) 0.0173(5) Uani 1 1 d . . . . .
H31 H 0.6237 0.3540 0.0389 0.021 Uiso 1 1 calc R . . . .
Cl3 Cl 0.1806(5) 0.5650(3) 0.4921(3) 0.0330(6) Uani 0.5 1 d D U P A -1
Cl4 Cl -0.1435(5) 0.4578(4) 0.5266(4) 0.0700(14) Uani 0.5 1 d D U P A -1
C32 C 0.0068(6) 0.4593(5) 0.4562(5) 0.0355(14) Uani 0.5 1 d D U P A -1
H32A H 0.0267 0.3852 0.4584 0.043 Uiso 0.5 1 calc R . P A -1
H32B H -0.0280 0.4713 0.3911 0.043 Uiso 0.5 1 calc R . P A -1

loop_
_atom_site_aniso_label
_atom_site_aniso_U_11
_atom_site_aniso_U_22
_atom_site_aniso_U_33
_atom_site_aniso_U_23
_atom_site_aniso_U_13
_atom_site_aniso_U_12
Au1 0.01268(4) 0.01118(4) 0.01055(4) -0.00100(3) 0.00220(3) 0.00356(3)
Au2 0.01090(4) 0.01164(4) 0.00986(4) -0.00091(3) 0.00128(3) 0.00184(3)
Cl1 0.0175(3) 0.0159(3) 0.0134(3) -0.0014(2) 0.0046(2) 0.0059(2)
Cl2 0.0125(3) 0.0149(3) 0.0166(3) -0.0039(2) 0.0007(2) 0.0016(2)
P1 0.0124(3) 0.0102(3) 0.0101(3) -0.0013(2) 0.0012(2) 0.0036(2)
P2 0.0119(3) 0.0117(3) 0.0093(3) -0.0006(2) 0.0013(2) 0.0030(2)
N1 0.0138(9) 0.0094(9) 0.0111(9) -0.0006(7) 0.0022(7) 0.0027(7)
C1 0.0144(11) 0.0102(10) 0.0111(10) 0.0018(8) 0.0038(8) 0.0030(9)
C2 0.0150(11) 0.0155(11) 0.0180(12) -0.0057(9) 0.0024(9) 0.0000(9)
C3 0.0110(11) 0.0236(13) 0.0290(15) -0.0077(11) 0.0009(10) 0.0014(10)
C4 0.0140(11) 0.0165(12) 0.0249(13) -0.0041(10) 0.0065(10) 0.0032(9)
C5 0.0163(11) 0.0102(10) 0.0113(11) 0.0019(8) 0.0058(9) 0.0016(9)
C6 0.0164(11) 0.0110(10) 0.0135(11) -0.0002(9) 0.0034(9) 0.0040(9)
C7 0.0127(11) 0.0116(10) 0.0114(10) -0.0027(8) -0.0006(8) 0.0034(9)
C8 0.0129(11) 0.0148(11) 0.0162(12) 0.0003(9) 0.0017(9) 0.0008(9)
C9 0.0108(11) 0.0176(12) 0.0208(13) -0.0011(10) -0.0013(9) 0.0025(9)
C10 0.0188(12) 0.0173(12) 0.0159(12) -0.0008(10) -0.0046(10) 0.0054(10)
C11 0.0208(12) 0.0157(11) 0.0128(11) 0.0009(9) 0.0009(9) 0.0043(10)
C12 0.0128(11) 0.0168(11) 0.0144(11) -0.0015(9) 0.0021(9) 0.0023(9)
C13 0.0137(11) 0.0098(10) 0.0114(11) 0.0000(8) 0.0005(8) 0.0023(8)
C14 0.0165(12) 0.0169(12) 0.0156(12) -0.0026(9) -0.0024(9) 0.0076(10)
C15 0.0243(13) 0.0146(11) 0.0174(12) -0.0027(10) 0.0024(10) 0.0085(10)
C16 0.0223(13) 0.0156(12) 0.0137(12) -0.0016(9) -0.0018(10) 0.0019(10)
C17 0.0155(12) 0.0239(13) 0.0227(13) -0.0031(11) -0.0065(10) 0.0065(10)
C18 0.0171(12) 0.0171(12) 0.0224(13) -0.0038(10) -0.0021(10) 0.0086(10)
C19 0.0149(11) 0.0127(10) 0.0094(10) -0.0015(8) 0.0011(8) 0.0037(9)
C20 0.0065(9) 0.0090(10) 0.0119(10) 0.0028(8) -0.0008(8) 0.0008(8)
C21 0.0147(12) 0.0151(12) 0.0247(13) 0.0011(10) 0.0039(10) 0.0025(9)
C22 0.0207(13) 0.0202(13) 0.0237(14) 0.0064(11) 0.0127(11) 0.0066(10)
C23 0.0276(14) 0.0215(13) 0.0174(13) -0.0012(10) 0.0110(11) 0.0049(11)
C24 0.0210(13) 0.0147(11) 0.0160(12) -0.0016(9) 0.0042(10) 0.0015(10)
C25 0.0111(10) 0.0123(10) 0.0144(11) 0.0013(9) 0.0037(8) 0.0040(9)
C26 0.0128(11) 0.0114(10) 0.0173(12) -0.0004(9) 0.0040(9) 0.0025(9)
C27 0.0215(13) 0.0286(14) 0.0216(13) 0.0050(11) 0.0050(11) 0.0127(11)
C28 0.0246(14) 0.0291(15) 0.0361(17) 0.0088(13) 0.0063(12) 0.0169(12)
C29 0.0201(13) 0.0212(13) 0.0431(18) -0.0029(12) 0.0090(12) 0.0091(11)
C30 0.0222(13) 0.0228(13) 0.0249(14) -0.0092(11) 0.0077(11) 0.0031(11)
C31 0.0169(12) 0.0171(12) 0.0169(12) -0.0027(10) 0.0014(9) 0.0040(10)
Cl3 0.0400(16) 0.0220(9) 0.0344(10) 0.0046(7) -0.0041(10) 0.0076(9)
Cl4 0.055(3) 0.078(3) 0.100(4) 0.054(2) 0.043(2) 0.043(2)
C32 0.024(3) 0.032(3) 0.046(4) 0.004(3) -0.003(3) 0.004(2)

loop_
_atom_type_symbol
_atom_type_description
_atom_type_scat_dispersion_real
_atom_type_scat_dispersion_imag
_atom_type_scat_source
C C 0.0033 0.0016 'International Tables Vol C Tables 4.2.6.8 and 6.1.1.4'
H H 0.0000 0.0000 'International Tables Vol C Tables 4.2.6.8 and 6.1.1.4'
Au Au -2.0133 8.8022 'International Tables Vol C Tables 4.2.6.8 and 6.1.1.4'
Cl Cl 0.1484 0.1585 'International Tables Vol C Tables 4.2.6.8 and 6.1.1.4'
N N 0.0061 0.0033 'International Tables Vol C Tables 4.2.6.8 and 6.1.1.4'
P P 0.1023 0.0942 'International Tables Vol C Tables 4.2.6.8 and 6.1.1.4'

loop_
_geom_angle_atom_site_label_1
_geom_angle_atom_site_label_2
_geom_angle_atom_site_label_3
_geom_angle
_geom_angle_site_symmetry_1
_geom_angle_site_symmetry_3
_geom_angle_publ_flag
P1 Au1 Cl1 175.59(2) . . ?
P2 Au2 Cl2 177.17(2) . . ?
C6 P1 Au1 109.46(8) . . ?
C7 P1 Au1 114.16(8) . . ?
C7 P1 C6 106.56(11) . . ?
C13 P1 Au1 115.94(8) . . ?
C13 P1 C6 106.05(11) . . ?
C13 P1 C7 103.95(11) . . ?
C19 P2 Au2 114.95(8) . . ?
C25 P2 Au2 113.83(8) . . ?
C25 P2 C19 104.12(11) . . ?
C25 P2 C26 106.21(11) . . ?
C26 P2 Au2 112.70(8) . . ?
C26 P2 C19 104.04(11) . . ?
C1 N1 C5 118.8(2) . . ?
N1 C1 C2 122.2(2) . . ?
N1 C1 C19 115.9(2) . . ?
C2 C1 C19 121.9(2) . . ?
C1 C2 H2 120.7 . . ?
C3 C2 C1 118.6(2) . . ?
C3 C2 H2 120.7 . . ?
C2 C3 H3 120.3 . . ?
C2 C3 C4 119.3(2) . . ?
C4 C3 H3 120.3 . . ?
C3 C4 H4 120.7 . . ?
C5 C4 C3 118.6(2) . . ?
C5 C4 H4 120.7 . . ?
N1 C5 C4 122.5(2) . . ?
N1 C5 C6 114.6(2) . . ?
C4 C5 C6 122.8(2) . . ?
P1 C6 H6A 109.6 . . ?
P1 C6 H6B 109.6 . . ?
C5 C6 P1 110.15(16) . . ?
C5 C6 H6A 109.6 . . ?
C5 C6 H6B 109.6 . . ?
H6A C6 H6B 108.1 . . ?
C8 C7 P1 123.25(18) . . ?
C12 C7 P1 117.25(18) . . ?
C12 C7 C8 119.4(2) . . ?
C7 C8 H8 120.0 . . ?
C9 C8 C7 119.9(2) . . ?
C9 C8 H8 120.0 . . ?
C8 C9 H9 119.8 . . ?
C10 C9 C8 120.5(2) . . ?
C10 C9 H9 119.8 . . ?
C9 C10 H10 120.2 . . ?
C9 C10 C11 119.6(2) . . ?
C11 C10 H10 120.2 . . ?
C10 C11 H11 119.9 . . ?
C12 C11 C10 120.3(2) . . ?
C12 C11 H11 119.9 . . ?
C7 C12 H12 119.9 . . ?
C11 C12 C7 120.2(2) . . ?
C11 C12 H12 119.9 . . ?
C14 C13 P1 120.74(18) . . ?
C18 C13 P1 119.49(18) . . ?
C18 C13 C14 119.8(2) . . ?
C13 C14 H14 119.9 . . ?
C15 C14 C13 120.1(2) . . ?
C15 C14 H14 119.9 . . ?
C14 C15 H15 119.9 . . ?
C16 C15 C14 120.2(2) . . ?
C16 C15 H15 119.9 . . ?
C15 C16 H16 120.1 . . ?
C17 C16 C15 119.8(2) . . ?
C17 C16 H16 120.1 . . ?
C16 C17 H17 119.7 . . ?
C16 C17 C18 120.7(2) . . ?
C18 C17 H17 119.7 . . ?
C13 C18 C17 119.3(2) . . ?
C13 C18 H18 120.3 . . ?
C17 C18 H18 120.3 . . ?
P2 C19 H19A 109.1 . . ?
P2 C19 H19B 109.1 . . ?
C1 C19 P2 112.28(16) . . ?
C1 C19 H19A 109.1 . . ?
C1 C19 H19B 109.1 . . ?
H19A C19 H19B 107.9 . . ?
C21 C20 H20 118.6 . . ?
C21 C20 C25 122.9(2) . . ?
C25 C20 H20 118.6 . . ?
C20 C21 H21 120.6 . . ?
C20 C21 C22 118.7(2) . . ?
C22 C21 H21 120.6 . . ?
C21 C22 H22 119.8 . . ?
C21 C22 C23 120.3(2) . . ?
C23 C22 H22 119.8 . . ?
C22 C23 H23 120.0 . . ?
C22 C23 C24 119.9(2) . . ?
C24 C23 H23 120.0 . . ?
C23 C24 H24 119.9 . . ?
C23 C24 C25 120.1(2) . . ?
C25 C24 H24 119.9 . . ?
C20 C25 P2 122.04(18) . . ?
C20 C25 C24 118.0(2) . . ?
C24 C25 P2 119.91(18) . . ?
C27 C26 P2 117.86(19) . . ?
C31 C26 P2 123.26(19) . . ?
C31 C26 C27 118.8(2) . . ?
C26 C27 H27 119.7 . . ?
C28 C27 C26 120.5(3) . . ?
C28 C27 H27 119.7 . . ?
C27 C28 H28 120.1 . . ?
C29 C28 C27 119.9(3) . . ?
C29 C28 H28 120.1 . . ?
C28 C29 H29 119.8 . . ?
C30 C29 C28 120.3(3) . . ?
C30 C29 H29 119.8 . . ?
C29 C30 H30 120.0 . . ?
C29 C30 C31 120.0(3) . . ?
C31 C30 H30 120.0 . . ?
C26 C31 H31 119.8 . . ?
C30 C31 C26 120.4(2) . . ?
C30 C31 H31 119.8 . . ?
Cl3 C32 Cl4 111.8(4) . . ?
Cl3 C32 H32A 109.3 . . ?
Cl3 C32 H32B 109.3 . . ?
Cl4 C32 H32A 109.3 . . ?
Cl4 C32 H32B 109.3 . . ?
H32A C32 H32B 107.9 . . ?

loop_
_geom_bond_atom_site_label_1
_geom_bond_atom_site_label_2
_geom_bond_distance
_geom_bond_site_symmetry_2
_geom_bond_publ_flag
Au1 Cl1 2.3078(6) . ?
Au1 P1 2.2365(6) . ?
Au2 Cl2 2.3078(6) . ?
Au2 P2 2.2320(6) . ?
P1 C6 1.833(2) . ?
P1 C7 1.815(2) . ?
P1 C13 1.811(2) . ?
P2 C19 1.830(2) . ?
P2 C25 1.810(2) . ?
P2 C26 1.815(2) . ?
N1 C1 1.341(3) . ?
N1 C5 1.343(3) . ?
C1 C2 1.393(3) . ?
C1 C19 1.498(3) . ?
C2 H2 0.9500 . ?
C2 C3 1.388(4) . ?
C3 H3 0.9500 . ?
C3 C4 1.389(4) . ?
C4 H4 0.9500 . ?
C4 C5 1.387(3) . ?
C5 C6 1.511(3) . ?
C6 H6A 0.9900 . ?
C6 H6B 0.9900 . ?
C7 C8 1.397(3) . ?
C7 C12 1.397(3) . ?
C8 H8 0.9500 . ?
C8 C9 1.392(3) . ?
C9 H9 0.9500 . ?
C9 C10 1.384(4) . ?
C10 H10 0.9500 . ?
C10 C11 1.394(4) . ?
C11 H11 0.9500 . ?
C11 C12 1.385(3) . ?
C12 H12 0.9500 . ?
C13 C14 1.392(3) . ?
C13 C18 1.392(3) . ?
C14 H14 0.9500 . ?
C14 C15 1.385(3) . ?
C15 H15 0.9500 . ?
C15 C16 1.381(4) . ?
C16 H16 0.9500 . ?
C16 C17 1.381(4) . ?
C17 H17 0.9500 . ?
C17 C18 1.392(4) . ?
C18 H18 0.9500 . ?
C19 H19A 0.9900 . ?
C19 H19B 0.9900 . ?
C20 H20 0.9500 . ?
C20 C21 1.369(3) . ?
C20 C25 1.375(3) . ?
C21 H21 0.9500 . ?
C21 C22 1.382(4) . ?
C22 H22 0.9500 . ?
C22 C23 1.383(4) . ?
C23 H23 0.9500 . ?
C23 C24 1.389(3) . ?
C24 H24 0.9500 . ?
C24 C25 1.395(3) . ?
C26 C27 1.399(4) . ?
C26 C31 1.396(3) . ?
C27 H27 0.9500 . ?
C27 C28 1.386(4) . ?
C28 H28 0.9500 . ?
C28 C29 1.386(4) . ?
C29 H29 0.9500 . ?
C29 C30 1.381(4) . ?
C30 H30 0.9500 . ?
C30 C31 1.389(4) . ?
C31 H31 0.9500 . ?
Cl3 C32 1.745(6) . ?
Cl4 C32 1.765(7) . ?
C32 H32A 0.9900 . ?
C32 H32B 0.9900 . ?

loop_
_geom_torsion_atom_site_label_1
_geom_torsion_atom_site_label_2
_geom_torsion_atom_site_label_3
_geom_torsion_atom_site_label_4
_geom_torsion
_geom_torsion_site_symmetry_1
_geom_torsion_site_symmetry_2
_geom_torsion_site_symmetry_3
_geom_torsion_site_symmetry_4
_geom_torsion_publ_flag
Au1 P1 C6 C5 -46.53(18) . . . . ?
Au1 P1 C7 C8 135.85(18) . . . . ?
Au1 P1 C7 C12 -47.6(2) . . . . ?
Au1 P1 C13 C14 153.89(17) . . . . ?
Au1 P1 C13 C18 -24.9(2) . . . . ?
Au2 P2 C19 C1 -70.69(17) . . . . ?
Au2 P2 C25 C20 -178.45(17) . . . . ?
Au2 P2 C25 C24 4.6(2) . . . . ?
Au2 P2 C26 C27 67.5(2) . . . . ?
Au2 P2 C26 C31 -109.0(2) . . . . ?
P1 C7 C8 C9 176.99(19) . . . . ?
P1 C7 C12 C11 -176.78(19) . . . . ?
P1 C13 C14 C15 -177.45(19) . . . . ?
P1 C13 C18 C17 178.5(2) . . . . ?
P2 C26 C27 C28 -176.6(2) . . . . ?
P2 C26 C31 C30 175.8(2) . . . . ?
N1 C1 C2 C3 1.3(4) . . . . ?
N1 C1 C19 P2 43.5(3) . . . . ?
N1 C5 C6 P1 69.2(2) . . . . ?
C1 N1 C5 C4 0.2(3) . . . . ?
C1 N1 C5 C6 -176.6(2) . . . . ?
C1 C2 C3 C4 -0.3(4) . . . . ?
C2 C1 C19 P2 -138.2(2) . . . . ?
C2 C3 C4 C5 -0.7(4) . . . . ?
C3 C4 C5 N1 0.8(4) . . . . ?
C3 C4 C5 C6 177.3(2) . . . . ?
C4 C5 C6 P1 -107.5(2) . . . . ?
C5 N1 C1 C2 -1.3(3) . . . . ?
C5 N1 C1 C19 177.1(2) . . . . ?
C6 P1 C7 C8 14.9(2) . . . . ?
C6 P1 C7 C12 -168.51(18) . . . . ?
C6 P1 C13 C14 -84.4(2) . . . . ?
C6 P1 C13 C18 96.8(2) . . . . ?
C7 P1 C6 C5 77.38(18) . . . . ?
C7 P1 C13 C14 27.7(2) . . . . ?
C7 P1 C13 C18 -151.0(2) . . . . ?
C7 C8 C9 C10 -0.4(4) . . . . ?
C8 C7 C12 C11 0.0(4) . . . . ?
C8 C9 C10 C11 -0.1(4) . . . . ?
C9 C10 C11 C12 0.5(4) . . . . ?
C10 C11 C12 C7 -0.4(4) . . . . ?
C12 C7 C8 C9 0.5(4) . . . . ?
C13 P1 C6 C5 -172.30(16) . . . . ?
C13 P1 C7 C8 -96.9(2) . . . . ?
C13 P1 C7 C12 79.7(2) . . . . ?
C13 C14 C15 C16 -0.5(4) . . . . ?
C14 C13 C18 C17 -0.3(4) . . . . ?
C14 C15 C16 C17 -1.4(4) . . . . ?
C15 C16 C17 C18 2.5(4) . . . . ?
C16 C17 C18 C13 -1.6(4) . . . . ?
C18 C13 C14 C15 1.3(4) . . . . ?
C19 P2 C25 C20 55.6(2) . . . . ?
C19 P2 C25 C24 -121.3(2) . . . . ?
C19 P2 C26 C27 -167.3(2) . . . . ?
C19 P2 C26 C31 16.2(2) . . . . ?
C19 C1 C2 C3 -176.9(2) . . . . ?
C20 C21 C22 C23 -0.7(4) . . . . ?
C21 C20 C25 P2 -177.92(19) . . . . ?
C21 C20 C25 C24 -0.9(4) . . . . ?
C21 C22 C23 C24 0.4(4) . . . . ?
C22 C23 C24 C25 -0.3(4) . . . . ?
C23 C24 C25 P2 177.6(2) . . . . ?
C23 C24 C25 C20 0.5(4) . . . . ?
C25 P2 C19 C1 54.52(19) . . . . ?
C25 P2 C26 C27 -57.7(2) . . . . ?
C25 P2 C26 C31 125.7(2) . . . . ?
C25 C20 C21 C22 1.0(4) . . . . ?
C26 P2 C19 C1 165.60(16) . . . . ?
C26 P2 C25 C20 -53.9(2) . . . . ?
C26 P2 C25 C24 129.2(2) . . . . ?
C26 C27 C28 C29 0.7(4) . . . . ?
C27 C26 C31 C30 -0.7(4) . . . . ?
C27 C28 C29 C30 -0.8(4) . . . . ?
C28 C29 C30 C31 0.1(4) . . . . ?
C29 C30 C31 C26 0.6(4) . . . . ?
C31 C26 C27 C28 0.1(4) . . . . ?
